data_1517566
loop_
_publ_author_name
'Zhang, Huan-Huan'
'Luo, Yong-Chun'
'Wang, Hua-Peng'
'Chen, Wei'
'Xu, Peng-Fei'

_publ_section_title
;
 TiCl4 Promoted Formal [3 + 3] Cycloaddition of Cyclopropane 1,1-Diesters
 with Azides: Synthesis of Highly Functionalized Triazinines and
 Azetidines.
;
_journal_issue 18
_journal_name_full 'Organic letters'
_journal_page_first 4896
_journal_page_last 4899
_journal_paper_doi 10.1021/ol5024079
_journal_volume 16
_journal_year 2014
_chemical_formula_moiety 'C21 H23 N3 O5'
_chemical_formula_sum 'C21 H23 N3 O5'
_chemical_formula_weight 397.42
_chemical_name_systematic
;
 ? 
;
_space_group_crystal_system monoclinic
_space_group_IT_number 14
_space_group_name_Hall '-P 2yn'
_space_group_name_H-M_alt 'P 1 21/n 1'
_symmetry_space_group_name_Hall '-P 2yn'
_symmetry_space_group_name_H-M 'P 1 21/n 1'
_atom_sites_solution_hydrogens geom
_atom_sites_solution_primary iterative
_atom_sites_solution_secondary difmap
_audit_creation_date 2013-03-01
_audit_creation_method
;
  Olex2 1.2
  (compiled Dec  5 2012 16:20:19, GUI svn.r4385)
;
_cell_angle_alpha 90.00
_cell_angle_beta 97.583(3)
_cell_angle_gamma 90.00
_cell_formula_units_Z 4
_cell_length_a 14.5617(4)
_cell_length_b 9.5319(3)
_cell_length_c 14.8718(4)
_cell_measurement_reflns_used 2805
_cell_measurement_temperature 293(2)
_cell_measurement_theta_max 26.8460
_cell_measurement_theta_min 3.6560
_cell_volume 2046.16(10)
_computing_cell_refinement
;
CrysAlisPro, Agilent Technologies,
Version 1.171.36.24 (release 03-12-2012 CrysAlis171 .NET)
(compiled Dec  3 2012,18:21:49)
;
_computing_data_collection
;
CrysAlisPro, Agilent Technologies,
Version 1.171.36.24 (release 03-12-2012 CrysAlis171 .NET)
(compiled Dec  3 2012,18:21:49)
;
_computing_data_reduction
;
CrysAlisPro, Agilent Technologies,
Version 1.171.36.24 (release 03-12-2012 CrysAlis171 .NET)
(compiled Dec  3 2012,18:21:49)
;
_computing_molecular_graphics
;
O. V. Dolomanov, L. J. Bourhis, R. J. Gildea, J. A. K. Howard and H. Puschmann,
OLEX2: a complete structure solution, refinement and analysis program.
J. Appl. Cryst. (2009). 42, 339-341.
;
_computing_publication_material
;
O. V. Dolomanov, L. J. Bourhis, R. J. Gildea, J. A. K. Howard and H. Puschmann,
OLEX2: a complete structure solution, refinement and analysis program.
J. Appl. Cryst. (2009). 42, 339-341.
;
_computing_structure_refinement
;
SHELXL, G.M. Sheldrick, Acta Cryst.
(2008). A64, 112-122
;
_computing_structure_solution 'SUPERFLIP, J. Appl. Cryst. (2007) 40, 786-790'
_diffrn_ambient_temperature 293(2)
_diffrn_detector_area_resol_mean 16.0733
_diffrn_measured_fraction_theta_full 0.9903
_diffrn_measured_fraction_theta_max 0.8736
_diffrn_measurement_details
;
  1 omega  -11.00   15.40   1.2000    6.0000
omega____ theta____ kappa____ phi______ frames
    -      -19.1930  -99.0000 -150.0000 22

  2 omega  -46.00   45.20   1.2000    6.0000
omega____ theta____ kappa____ phi______ frames
    -       22.6305  -57.0000   60.0000 76

  3 omega   -1.00   92.60   1.2000    6.0000
omega____ theta____ kappa____ phi______ frames
    -       22.6305   57.0000 -150.0000 78

  4 omega   37.00   63.40   1.2000    6.0000
omega____ theta____ kappa____ phi______ frames
    -       22.6305   19.0000   90.0000 22
;
_diffrn_measurement_device_type 'SuperNova, Dual, Cu at zero, Eos'
_diffrn_measurement_method '\w scans'
_diffrn_orient_matrix_UB_11 -0.0054920000
_diffrn_orient_matrix_UB_12 -0.0738215000
_diffrn_orient_matrix_UB_13 -0.0034763000
_diffrn_orient_matrix_UB_21 -0.0292136000
_diffrn_orient_matrix_UB_22 0.0085013000
_diffrn_orient_matrix_UB_23 -0.0417577000
_diffrn_orient_matrix_UB_31 0.0391267000
_diffrn_orient_matrix_UB_32 -0.0040253000
_diffrn_orient_matrix_UB_33 -0.0236860000
_diffrn_radiation_monochromator mirror
_diffrn_radiation_type 'Mo K\a'
_diffrn_radiation_wavelength 0.7107
_diffrn_reflns_av_R_equivalents 0.0267
_diffrn_reflns_av_unetI/netI 0.0387
_diffrn_reflns_limit_h_max 12
_diffrn_reflns_limit_h_min -18
_diffrn_reflns_limit_k_max 10
_diffrn_reflns_limit_k_min -11
_diffrn_reflns_limit_l_max 16
_diffrn_reflns_limit_l_min -18
_diffrn_reflns_number 8062
_diffrn_reflns_theta_full 25.50
_diffrn_reflns_theta_max 26.37
_diffrn_reflns_theta_min 3.00
_diffrn_source 'SuperNova (Mo) X-ray Source'
_exptl_absorpt_coefficient_mu 0.093
_exptl_absorpt_correction_T_max 1.00000
_exptl_absorpt_correction_T_min 0.89576
_exptl_absorpt_correction_type multi-scan
_exptl_absorpt_process_details
;
CrysAlisPro, Agilent Technologies,
Version 1.171.36.24 (release 03-12-2012 CrysAlis171 .NET)
(compiled Dec  3 2012,18:21:49)
Empirical absorption correction using spherical harmonics,
 implemented in SCALE3 ABSPACK scaling algorithm.
;
_exptl_crystal_colour 'clear light colourless'
_exptl_crystal_colour_lustre clear
_exptl_crystal_colour_modifier light
_exptl_crystal_colour_primary colourless
_exptl_crystal_density_diffrn 1.290
_exptl_crystal_density_method 'not measured'
_exptl_crystal_description block
_exptl_crystal_F_000 840
_exptl_crystal_size_max 0.39
_exptl_crystal_size_mid 0.35
_exptl_crystal_size_min 0.32
_refine_diff_density_max 0.169
_refine_diff_density_min -0.192
_refine_diff_density_rms 0.041
_refine_ls_extinction_coef 0.023(3)
_refine_ls_extinction_expression Fc^*^=kFc[1+0.001xFc^2^\l^3^/sin(2\q)]^-1/4^
_refine_ls_extinction_method SHELXL
_refine_ls_goodness_of_fit_ref 1.087
_refine_ls_hydrogen_treatment mixed
_refine_ls_matrix_type full
_refine_ls_number_parameters 266
_refine_ls_number_reflns 4139
_refine_ls_number_restraints 0
_refine_ls_restrained_S_all 1.087
_refine_ls_R_factor_all 0.0777
_refine_ls_R_factor_gt 0.0539
_refine_ls_shift/su_max 0.000
_refine_ls_shift/su_mean 0.000
_refine_ls_structure_factor_coef Fsqd
_refine_ls_weighting_details 'calc w=1/[\s^2^(Fo^2^)+(0.1000P)^2^+0.0000P] where P=(Fo^2^+2Fc^2^)/3'
_refine_ls_weighting_scheme calc
_refine_ls_wR_factor_gt 0.1592
_refine_ls_wR_factor_ref 0.1860
_reflns_number_gt 2861
_reflns_number_total 4139
_reflns_threshold_expression >2sigma(I)
_cod_data_source_file ol5024079_si_003.cif
_cod_data_source_block luoych0226
_cod_depositor_comments 'Adding full bibliography for 1517566.cif.'
_cod_original_cell_volume 2046.17(11)
_cod_database_code 1517566
_reflns_odcompleteness_completeness 99.03
_reflns_odcompleteness_iscentric 1
_reflns_odcompleteness_theta 26.32
_olex2_refinement_description
;
1. Fixed Uiso
 At 1.2 times of:
  H4 of C4, H5 of C5, {H7A,H7B} of C7, H8 of C8, {H9A,H9B} of C9, H17 of C17,
  H18 of C18, H1 of C1, H2 of C2, H3 of C3, H19 of C19, H20 of C20
 At 1.5 times of:
  {H12A,H12B,H12C} of C12, {H14A,H14B,H14C} of C14, {H21A,H21B,H21C} of C21
2.a Ternary CH refined with riding coordinates:
 C8(H8)
2.b Secondary CH2 refined with riding coordinates:
 C7(H7A,H7B), C9(H9A,H9B)
2.c Aromatic/amide H refined with riding coordinates:
 C1(H1), C2(H2), C3(H3), C4(H4), C5(H5), C17(H17), C18(H18), C19(H19), C20(H20)
2.d Idealised Me refined as rotating group:
 C12(H12A,H12B,H12C), C14(H14A,H14B,H14C), C21(H21A,H21B,H21C)
;

loop_
_space_group_symop_id
_space_group_symop_operation_xyz
1 'x, y, z'
2 '-x+1/2, y+1/2, -z+1/2'
3 '-x, -y, -z'
4 'x-1/2, -y-1/2, z-1/2'

loop_
_atom_site_label
_atom_site_type_symbol
_atom_site_fract_x
_atom_site_fract_y
_atom_site_fract_z
_atom_site_U_iso_or_equiv
_atom_site_adp_type
_atom_site_occupancy
_atom_site_symmetry_multiplicity
_atom_site_calc_flag
_atom_site_refinement_flags
O1 O 0.33030(11) 0.12629(19) 0.12211(12) 0.0817(6) Uani 1 1 d .
O2 O 0.40034(11) 0.1958(2) 0.00701(11) 0.0860(6) Uani 1 1 d .
O3 O 0.46637(12) 0.2120(2) 0.31066(12) 0.0910(6) Uani 1 1 d .
O4 O 0.37564(9) 0.38094(17) 0.24437(9) 0.0597(4) Uani 1 1 d .
O5 O 0.49428(11) 0.70937(15) 0.16459(14) 0.0758(5) Uani 1 1 d .
N1 N 0.64983(10) 0.34644(16) 0.17524(10) 0.0446(4) Uani 1 1 d .
N2 N 0.62980(11) 0.21028(17) 0.16744(11) 0.0511(4) Uani 1 1 d .
N3 N 0.54737(11) 0.16342(17) 0.15818(13) 0.0563(5) Uani 1 1 d .
C1 C 0.84176(16) 0.5403(3) 0.09645(18) 0.0724(7) Uani 1 1 d .
H1 H 0.8701 0.5729 0.1523 0.087 Uiso 1 1 calc R
C2 C 0.8675(2) 0.5926(4) 0.0173(3) 0.1126(12) Uani 1 1 d .
H2 H 0.9144 0.6594 0.0200 0.135 Uiso 1 1 calc R
C3 C 0.8252(2) 0.5480(4) -0.0655(2) 0.1106(12) Uani 1 1 d .
H3 H 0.8420 0.5864 -0.1185 0.133 Uiso 1 1 calc R
C4 C 0.75814(18) 0.4469(3) -0.07022(17) 0.0815(8) Uani 1 1 d .
H4 H 0.7302 0.4145 -0.1262 0.098 Uiso 1 1 calc R
C5 C 0.73234(15) 0.3934(3) 0.00881(15) 0.0631(6) Uani 1 1 d .
H5 H 0.6864 0.3252 0.0058 0.076 Uiso 1 1 calc R
C6 C 0.77381(12) 0.4396(2) 0.09231(13) 0.0481(5) Uani 1 1 d .
C7 C 0.74806(12) 0.3788(2) 0.17889(13) 0.0516(5) Uani 1 1 d .
H7A H 0.7835 0.2937 0.1930 0.062 Uiso 1 1 calc R
H7B H 0.7654 0.4450 0.2278 0.062 Uiso 1 1 calc R
C8 C 0.58264(11) 0.46050(19) 0.16260(12) 0.0413(4) Uani 1 1 d .
H8 H 0.6069 0.5305 0.1237 0.050 Uiso 1 1 calc R
C9 C 0.49397(11) 0.40226(18) 0.11041(11) 0.0401(4) Uani 1 1 d .
H9A H 0.4439 0.4688 0.1123 0.048 Uiso 1 1 calc R
H9B H 0.5024 0.3878 0.0475 0.048 Uiso 1 1 calc R
C10 C 0.46939(12) 0.26412(19) 0.15201(12) 0.0432(5) Uani 1 1 d .
C11 C 0.39026(13) 0.1884(2) 0.09279(15) 0.0524(5) Uani 1 1 d .
C12 C 0.3312(2) 0.1261(4) -0.0565(2) 0.1092(11) Uani 1 1 d .
H12A H 0.3402 0.1506 -0.1174 0.164 Uiso 1 1 calc R
H12B H 0.2705 0.1552 -0.0456 0.164 Uiso 1 1 calc R
H12C H 0.3370 0.0264 -0.0488 0.164 Uiso 1 1 calc R
C13 C 0.43837(13) 0.2805(2) 0.24570(13) 0.0516(5) Uani 1 1 d .
C14 C 0.3415(2) 0.4130(3) 0.32834(18) 0.0941(10) Uani 1 1 d .
H14A H 0.2915 0.4791 0.3174 0.141 Uiso 1 1 calc R
H14B H 0.3905 0.4526 0.3701 0.141 Uiso 1 1 calc R
H14C H 0.3196 0.3286 0.3536 0.141 Uiso 1 1 calc R
C15 C 0.57182(12) 0.5323(2) 0.25159(13) 0.0476(5) Uani 1 1 d .
C16 C 0.52703(14) 0.6608(2) 0.24981(17) 0.0597(6) Uani 1 1 d .
C17 C 0.51857(17) 0.7313(3) 0.3301(2) 0.0861(9) Uani 1 1 d .
H17 H 0.4885 0.8175 0.3288 0.103 Uiso 1 1 calc R
C18 C 0.55499(19) 0.6729(4) 0.4115(2) 0.1006(11) Uani 1 1 d .
H18 H 0.5499 0.7208 0.4651 0.121 Uiso 1 1 calc R
C19 C 0.59833(18) 0.5462(4) 0.41518(18) 0.0902(9) Uani 1 1 d .
H19 H 0.6221 0.5068 0.4706 0.108 Uiso 1 1 calc R
C20 C 0.60633(14) 0.4768(3) 0.33441(14) 0.0644(6) Uani 1 1 d .
H20 H 0.6359 0.3902 0.3365 0.077 Uiso 1 1 calc R
C21 C 0.4456(2) 0.8387(3) 0.1562(3) 0.1102(12) Uani 1 1 d .
H21A H 0.4296 0.8612 0.0932 0.165 Uiso 1 1 calc R
H21B H 0.4842 0.9115 0.1855 0.165 Uiso 1 1 calc R
H21C H 0.3902 0.8309 0.1844 0.165 Uiso 1 1 calc R

loop_
_atom_site_aniso_label
_atom_site_aniso_U_11
_atom_site_aniso_U_22
_atom_site_aniso_U_33
_atom_site_aniso_U_23
_atom_site_aniso_U_13
_atom_site_aniso_U_12
O1 0.0668(10) 0.0815(13) 0.0986(13) -0.0039(10) 0.0177(9) -0.0318(9)
O2 0.0781(11) 0.1157(16) 0.0638(11) -0.0269(9) 0.0080(8) -0.0411(11)
O3 0.0905(12) 0.1151(16) 0.0686(11) 0.0445(10) 0.0154(9) 0.0188(11)
O4 0.0547(8) 0.0720(11) 0.0552(9) -0.0007(7) 0.0173(6) 0.0059(7)
O5 0.0761(10) 0.0359(8) 0.1163(15) 0.0013(8) 0.0154(9) 0.0097(8)
N1 0.0372(8) 0.0418(9) 0.0552(9) 0.0011(7) 0.0081(6) 0.0029(7)
N2 0.0479(9) 0.0421(10) 0.0641(10) 0.0062(7) 0.0107(7) 0.0071(8)
N3 0.0472(9) 0.0375(9) 0.0853(13) 0.0064(8) 0.0126(8) 0.0038(8)
C1 0.0630(14) 0.0748(16) 0.0805(16) -0.0056(13) 0.0129(12) -0.0226(12)
C2 0.105(2) 0.121(3) 0.119(3) 0.012(2) 0.040(2) -0.053(2)
C3 0.101(2) 0.149(3) 0.090(2) 0.034(2) 0.0437(18) -0.011(2)
C4 0.0735(16) 0.115(2) 0.0578(14) 0.0060(14) 0.0147(11) 0.0019(17)
C5 0.0516(12) 0.0781(16) 0.0599(13) -0.0028(11) 0.0081(9) -0.0036(11)
C6 0.0344(9) 0.0528(12) 0.0579(12) -0.0026(9) 0.0089(8) 0.0031(8)
C7 0.0369(10) 0.0625(13) 0.0543(11) 0.0002(9) 0.0015(8) 0.0015(9)
C8 0.0408(9) 0.0359(10) 0.0481(10) 0.0033(7) 0.0092(7) 0.0013(8)
C9 0.0411(9) 0.0379(10) 0.0409(9) 0.0031(7) 0.0043(7) 0.0022(8)
C10 0.0376(9) 0.0388(10) 0.0535(11) 0.0021(8) 0.0071(8) 0.0011(8)
C11 0.0448(11) 0.0423(11) 0.0702(14) -0.0047(9) 0.0081(9) -0.0013(9)
C12 0.095(2) 0.142(3) 0.085(2) -0.0462(19) -0.0084(16) -0.041(2)
C13 0.0441(10) 0.0561(13) 0.0548(12) 0.0128(9) 0.0076(8) -0.0022(10)
C14 0.0854(18) 0.132(3) 0.0733(17) -0.0143(17) 0.0407(14) 0.0005(18)
C15 0.0375(9) 0.0492(12) 0.0567(12) -0.0120(9) 0.0084(8) -0.0049(9)
C16 0.0428(11) 0.0484(12) 0.0889(17) -0.0174(11) 0.0124(10) -0.0073(10)
C17 0.0526(13) 0.0773(18) 0.132(3) -0.0503(18) 0.0246(15) -0.0019(13)
C18 0.0718(18) 0.140(3) 0.092(2) -0.063(2) 0.0193(15) -0.0096(19)
C19 0.0722(16) 0.139(3) 0.0599(15) -0.0330(16) 0.0094(12) 0.0063(17)
C20 0.0524(12) 0.0873(17) 0.0529(13) -0.0136(11) 0.0051(9) 0.0021(12)
C21 0.093(2) 0.0418(14) 0.192(4) -0.0030(18) 0.007(2) 0.0188(14)

loop_
_atom_type_symbol
_atom_type_description
_atom_type_scat_dispersion_real
_atom_type_scat_dispersion_imag
_atom_type_scat_source
C C 0.0033 0.0016 'International Tables Vol C Tables 4.2.6.8 and 6.1.1.4'
H H 0.0000 0.0000 'International Tables Vol C Tables 4.2.6.8 and 6.1.1.4'
N N 0.0061 0.0033 'International Tables Vol C Tables 4.2.6.8 and 6.1.1.4'
O O 0.0106 0.0060 'International Tables Vol C Tables 4.2.6.8 and 6.1.1.4'

loop_
_geom_angle_atom_site_label_1
_geom_angle_atom_site_label_2
_geom_angle_atom_site_label_3
_geom_angle
C11 O2 C12 117.1(2)
C13 O4 C14 117.31(18)
C16 O5 C21 118.8(2)
N2 N1 C7 114.35(15)
N2 N1 C8 125.44(14)
C7 N1 C8 119.04(15)
N3 N2 N1 123.00(15)
N2 N3 C10 118.98(15)
C2 C1 H1 120.3
C6 C1 H1 120.3
C6 C1 C2 119.4(2)
C1 C2 H2 119.5
C3 C2 C1 121.1(3)
C3 C2 H2 119.5
C2 C3 H3 120.1
C4 C3 C2 119.9(3)
C4 C3 H3 120.1
C3 C4 H4 120.3
C3 C4 C5 119.4(3)
C5 C4 H4 120.3
C4 C5 H5 119.6
C4 C5 C6 120.9(2)
C6 C5 H5 119.6
C1 C6 C5 119.4(2)
C1 C6 C7 119.34(18)
C5 C6 C7 121.26(19)
N1 C7 C6 113.83(15)
N1 C7 H7A 108.8
N1 C7 H7B 108.8
C6 C7 H7A 108.8
C6 C7 H7B 108.8
H7A C7 H7B 107.7
N1 C8 H8 107.2
N1 C8 C9 107.68(14)
N1 C8 C15 111.66(15)
C9 C8 H8 107.2
C15 C8 H8 107.2
C15 C8 C9 115.53(14)
C8 C9 H9A 109.7
C8 C9 H9B 109.7
H9A C9 H9B 108.2
C10 C9 C8 109.79(14)
C10 C9 H9A 109.7
C10 C9 H9B 109.7
N3 C10 C9 111.56(14)
N3 C10 C11 104.03(15)
N3 C10 C13 109.04(15)
C9 C10 C11 111.92(15)
C9 C10 C13 113.40(16)
C13 C10 C11 106.34(15)
O1 C11 O2 124.7(2)
O1 C11 C10 123.9(2)
O2 C11 C10 111.28(16)
O2 C12 H12A 109.5
O2 C12 H12B 109.5
O2 C12 H12C 109.5
H12A C12 H12B 109.5
H12A C12 H12C 109.5
H12B C12 H12C 109.5
O3 C13 O4 124.8(2)
O3 C13 C10 124.9(2)
O4 C13 C10 110.31(15)
O4 C14 H14A 109.5
O4 C14 H14B 109.5
O4 C14 H14C 109.5
H14A C14 H14B 109.5
H14A C14 H14C 109.5
H14B C14 H14C 109.5
C16 C15 C8 119.00(18)
C20 C15 C8 122.77(18)
C20 C15 C16 118.22(19)
O5 C16 C15 114.86(18)
O5 C16 C17 124.7(2)
C15 C16 C17 120.4(2)
C16 C17 H17 120.2
C18 C17 C16 119.5(3)
C18 C17 H17 120.2
C17 C18 H18 119.4
C19 C18 C17 121.2(3)
C19 C18 H18 119.4
C18 C19 H19 120.7
C18 C19 C20 118.6(3)
C20 C19 H19 120.7
C15 C20 C19 122.0(3)
C15 C20 H20 119.0
C19 C20 H20 119.0
O5 C21 H21A 109.5
O5 C21 H21B 109.5
O5 C21 H21C 109.5
H21A C21 H21B 109.5
H21A C21 H21C 109.5
H21B C21 H21C 109.5

loop_
_geom_bond_atom_site_label_1
_geom_bond_atom_site_label_2
_geom_bond_distance
O1 C11 1.185(2)
O2 C11 1.305(3)
O2 C12 1.448(3)
O3 C13 1.193(2)
O4 C13 1.322(2)
O4 C14 1.437(2)
O5 C16 1.374(3)
O5 C21 1.419(3)
N1 N2 1.332(2)
N1 C7 1.457(2)
N1 C8 1.458(2)
N2 N3 1.271(2)
N3 C10 1.480(2)
C1 H1 0.9300
C1 C2 1.375(4)
C1 C6 1.374(3)
C2 H2 0.9300
C2 C3 1.370(4)
C3 H3 0.9300
C3 C4 1.367(4)
C4 H4 0.9300
C4 C5 1.378(3)
C5 H5 0.9300
C5 C6 1.380(3)
C6 C7 1.504(3)
C7 H7A 0.9700
C7 H7B 0.9700
C8 H8 0.9800
C8 C9 1.521(2)
C8 C15 1.516(2)
C9 H9A 0.9700
C9 H9B 0.9700
C9 C10 1.518(2)
C10 C11 1.535(3)
C10 C13 1.528(3)
C12 H12A 0.9600
C12 H12B 0.9600
C12 H12C 0.9600
C14 H14A 0.9600
C14 H14B 0.9600
C14 H14C 0.9600
C15 C16 1.387(3)
C15 C20 1.373(3)
C16 C17 1.390(3)
C17 H17 0.9300
C17 C18 1.374(4)
C18 H18 0.9300
C18 C19 1.360(4)
C19 H19 0.9300
C19 C20 1.390(3)
C20 H20 0.9300
C21 H21A 0.9600
C21 H21B 0.9600
C21 H21C 0.9600

loop_
_geom_torsion_atom_site_label_1
_geom_torsion_atom_site_label_2
_geom_torsion_atom_site_label_3
_geom_torsion_atom_site_label_4
_geom_torsion
O5 C16 C17 C18 -179.3(2)
N1 N2 N3 C10 2.5(3)
N1 C8 C9 C10 46.95(18)
N1 C8 C15 C16 165.87(16)
N1 C8 C15 C20 -12.7(3)
N2 N1 C7 C6 104.6(2)
N2 N1 C8 C9 -18.2(2)
N2 N1 C8 C15 109.66(19)
N2 N3 C10 C9 29.4(2)
N2 N3 C10 C11 150.21(18)
N2 N3 C10 C13 -96.7(2)
N3 C10 C11 O1 98.2(2)
N3 C10 C11 O2 -78.7(2)
N3 C10 C13 O3 -7.1(3)
N3 C10 C13 O4 173.24(15)
C1 C2 C3 C4 -2.0(6)
C1 C6 C7 N1 144.5(2)
C2 C1 C6 C5 -0.3(4)
C2 C1 C6 C7 177.9(2)
C2 C3 C4 C5 1.6(5)
C3 C4 C5 C6 -0.6(4)
C4 C5 C6 C1 0.0(3)
C4 C5 C6 C7 -178.2(2)
C5 C6 C7 N1 -37.3(3)
C6 C1 C2 C3 1.3(5)
C7 N1 N2 N3 -175.94(17)
C7 N1 C8 C9 148.72(15)
C7 N1 C8 C15 -83.45(19)
C8 N1 N2 N3 -8.5(3)
C8 N1 C7 C6 -63.7(2)
C8 C9 C10 N3 -54.2(2)
C8 C9 C10 C11 -170.30(14)
C8 C9 C10 C13 69.40(18)
C8 C15 C16 O5 1.5(3)
C8 C15 C16 C17 -177.96(19)
C8 C15 C20 C19 177.9(2)
C9 C8 C15 C16 -70.6(2)
C9 C8 C15 C20 110.8(2)
C9 C10 C11 O1 -141.2(2)
C9 C10 C11 O2 41.9(2)
C9 C10 C13 O3 -132.1(2)
C9 C10 C13 O4 48.3(2)
C11 C10 C13 O3 104.5(2)
C11 C10 C13 O4 -75.14(19)
C12 O2 C11 O1 2.0(4)
C12 O2 C11 C10 178.8(2)
C13 C10 C11 O1 -16.9(3)
C13 C10 C11 O2 166.21(18)
C14 O4 C13 O3 2.4(3)
C14 O4 C13 C10 -177.92(18)
C15 C8 C9 C10 -78.61(19)
C15 C16 C17 C18 0.0(3)
C16 C15 C20 C19 -0.7(3)
C16 C17 C18 C19 -0.8(4)
C17 C18 C19 C20 0.8(4)
C18 C19 C20 C15 -0.1(4)
C20 C15 C16 O5 -179.90(18)
C20 C15 C16 C17 0.7(3)
C21 O5 C16 C15 178.60(19)
C21 O5 C16 C17 -2.0(3)
